data_7128393
loop_
_publ_author_name
'Zhou, Zhan-Yu'
'Xu, Zhong-Yang'
'Shen, Qiao-Yu'
'Huang, Li-Sha'
'Zhang, Xing'
'Xia, Ai-Bao'
'Xu, Dan-Qian'
'Xu, Zhen-Yuan'

_publ_section_title
;
 <i>In situ</i> generation of highly reactive allenes from
 nitrocyclopropanes: controllable synthesis of enynes and enesters.
;
_journal_issue 52
_journal_name_full 'Chemical communications (Cambridge, England)'
_journal_page_first 6424
_journal_page_last 6427
_journal_paper_doi 10.1039/d1cc01573g
_journal_volume 57
_journal_year 2021
_chemical_absolute_configuration rmad
_chemical_formula_moiety 'C15 H11 N O2'
_chemical_formula_sum 'C15 H11 N O2'
_chemical_formula_weight 237.25
_space_group_crystal_system orthorhombic
_space_group_IT_number 19
_space_group_name_Hall 'P 2ac 2ab'
_space_group_name_H-M_alt 'P 21 21 21'
_atom_sites_solution_hydrogens mixed
_atom_sites_solution_primary dual
_audit_creation_date 2019-06-26
_audit_creation_method
;
Olex2 1.2
(compiled 2018.05.29 svn.r3508 for OlexSys, GUI svn.r5506)
;
_audit_update_record
;
2019-08-31 deposited with the CCDC.	2021-05-26 downloaded from the CCDC.
;
_cell_angle_alpha 90
_cell_angle_beta 90
_cell_angle_gamma 90
_cell_formula_units_Z 4
_cell_length_a 4.1619(7)
_cell_length_b 13.023(2)
_cell_length_c 21.315(4)
_cell_measurement_reflns_used 1569
_cell_measurement_temperature 296(2)
_cell_measurement_theta_max 21.517
_cell_measurement_theta_min 2.470
_cell_volume 1155.3(3)
_computing_cell_refinement 'SAINT v7.68A (Bruker, 2009)'
_computing_data_reduction 'SAINT v7.68A (Bruker, 2009)'
_computing_molecular_graphics 'Olex2 (Dolomanov et al., 2009)'
_computing_publication_material 'Olex2 (Dolomanov et al., 2009)'
_computing_structure_refinement 'ShelXL (Sheldrick, 2015)'
_computing_structure_solution 'ShelXT (Sheldrick, 2015)'
_diffrn_ambient_temperature 296.15
_diffrn_measured_fraction_theta_full 0.999
_diffrn_measured_fraction_theta_max 0.999
_diffrn_measurement_device_type 'Bruker D8 Venture'
_diffrn_measurement_method '\f and \w scans'
_diffrn_radiation_monochromator graphite
_diffrn_radiation_type MoK\a
_diffrn_radiation_wavelength 0.71073
_diffrn_reflns_av_R_equivalents 0.0361
_diffrn_reflns_av_unetI/netI 0.0371
_diffrn_reflns_Laue_measured_fraction_full 0.999
_diffrn_reflns_Laue_measured_fraction_max 0.999
_diffrn_reflns_limit_h_max 5
_diffrn_reflns_limit_h_min -5
_diffrn_reflns_limit_k_max 16
_diffrn_reflns_limit_k_min -17
_diffrn_reflns_limit_l_max 27
_diffrn_reflns_limit_l_min -27
_diffrn_reflns_number 9596
_diffrn_reflns_point_group_measured_fraction_full 1.000
_diffrn_reflns_point_group_measured_fraction_max 0.998
_diffrn_reflns_theta_full 25.242
_diffrn_reflns_theta_max 27.659
_diffrn_reflns_theta_min 1.833
_diffrn_standards_number 0
_exptl_absorpt_coefficient_mu 0.091
_exptl_absorpt_correction_T_max 0.7456
_exptl_absorpt_correction_T_min 0.6620
_exptl_absorpt_correction_type multi-scan
_exptl_absorpt_process_details
'SADABS-2008/1 (Bruker,2008) was used for absorption correction. wR2(int) was 0.0481 before and 0.0419 after correction. The Ratio of minimum to maximum transmission is 0.8879. The \l/2 correction factor is 0.0015.'
_exptl_crystal_colour yellow
_exptl_crystal_density_diffrn 1.364
_exptl_crystal_description block
_exptl_crystal_F_000 496
_exptl_crystal_size_max 0.12
_exptl_crystal_size_mid 0.1
_exptl_crystal_size_min 0.05
_refine_diff_density_max 0.088
_refine_diff_density_min -0.136
_refine_diff_density_rms 0.028
_refine_ls_abs_structure_details
;
 Flack x determined using 486 quotients [(I+)-(I-)]/[(I+)+(I-)]
 (Parsons, Flack and Wagner, Acta Cryst. B69 (2013) 249-259).
;
_refine_ls_abs_structure_Flack -0.7(8)
_refine_ls_extinction_method none
_refine_ls_goodness_of_fit_ref 0.835
_refine_ls_hydrogen_treatment mixed
_refine_ls_matrix_type full
_refine_ls_number_parameters 171
_refine_ls_number_reflns 2697
_refine_ls_number_restraints 0
_refine_ls_restrained_S_all 0.835
_refine_ls_R_factor_all 0.0866
_refine_ls_R_factor_gt 0.0393
_refine_ls_shift/su_max 0.000
_refine_ls_shift/su_mean 0.000
_refine_ls_structure_factor_coef Fsqd
_refine_ls_weighting_details 'w=1/[\s^2^(Fo^2^)+(0.1000P)^2^] where P=(Fo^2^+2Fc^2^)/3'
_refine_ls_weighting_scheme calc
_refine_ls_wR_factor_gt 0.1050
_refine_ls_wR_factor_ref 0.1413
_reflns_Friedel_coverage 0.667
_reflns_Friedel_fraction_full 1.000
_reflns_Friedel_fraction_max 0.996
_reflns_number_gt 1597
_reflns_number_total 2697
_reflns_threshold_expression 'I > 2\s(I)'
_cod_data_source_file d1cc01573g2.cif
_cod_data_source_block mo_1906242046_0m
_cod_depositor_comments 'Adding full bibliography for 7128393--7128394.cif.'
_cod_original_cell_volume 1155.2(3)
_cod_database_code 7128393
_shelx_shelxl_version_number 2016/6
_shelx_space_group_comment
;
The symmetry employed for this shelxl refinement is uniquely defined
by the following loop, which should always be used as a source of
symmetry information in preference to the above space-group names.
They are only intended as comments.
;
_shelx_estimated_absorpt_t_max 0.995
_shelx_estimated_absorpt_t_min 0.989
_olex2_refinement_description
;
1. Fixed Uiso
 At 1.2 times of:
  All C(H) groups
2.a Aromatic/amide H refined with riding coordinates:
 C2(H2), C3(H3), C4(H4), C5(H5), C11(H11), C12(H12), C13(H13), C14(H14),
 C15(H15)
;
_olex2_submission_special_instructions 'No special instructions were received'

loop_
_space_group_symop_operation_xyz
'x, y, z'
'-x+1/2, -y, z+1/2'
'-x, y+1/2, -z+1/2'
'x+1/2, -y+1/2, -z'

loop_
_atom_site_label
_atom_site_type_symbol
_atom_site_fract_x
_atom_site_fract_y
_atom_site_fract_z
_atom_site_U_iso_or_equiv
_atom_site_adp_type
_atom_site_occupancy
_atom_site_site_symmetry_order
_atom_site_calc_flag
_atom_site_refinement_flags_posn
_atom_site_refinement_flags_adp
_atom_site_refinement_flags_occupancy
_atom_site_disorder_assembly
_atom_site_disorder_group
O1 O 0.5441(6) 0.47400(16) 0.66086(9) 0.0604(6) Uani 1 1 d . . . . .
O2 O 0.3827(8) 0.16761(18) 0.65217(11) 0.0867(9) Uani 1 1 d . . . . .
N1 N 0.7072(9) 0.2526(2) 0.55691(13) 0.0669(8) Uani 1 1 d . . . . .
H1A H 0.715(11) 0.188(4) 0.5729(17) 0.093(13) Uiso 1 1 d . . . . .
H1B H 0.911(14) 0.273(4) 0.5372(19) 0.114(16) Uiso 1 1 d . . . . .
C1 C 0.3776(8) 0.4276(3) 0.70801(13) 0.0580(8) Uani 1 1 d . . . . .
C2 C 0.2762(10) 0.4906(3) 0.75699(16) 0.0718(9) Uani 1 1 d . . . . .
H2 H 0.325096 0.560299 0.757030 0.086 Uiso 1 1 calc R . . . .
C3 C 0.1037(10) 0.4482(4) 0.80493(16) 0.0834(12) Uani 1 1 d . . . . .
H3 H 0.033333 0.489663 0.837673 0.100 Uiso 1 1 calc R . . . .
C4 C 0.0318(10) 0.3442(4) 0.80555(18) 0.0861(12) Uani 1 1 d . . . . .
H4 H -0.086166 0.316398 0.838496 0.103 Uiso 1 1 calc R . . . .
C5 C 0.1351(10) 0.2823(3) 0.75742(16) 0.0752(10) Uani 1 1 d . . . . .
H5 H 0.089172 0.212454 0.758228 0.090 Uiso 1 1 calc R . . . .
C6 C 0.3090(8) 0.3236(2) 0.70713(13) 0.0589(8) Uani 1 1 d . . . . .
C7 C 0.4248(9) 0.2612(2) 0.65530(14) 0.0602(8) Uani 1 1 d . . . . .
C8 C 0.6022(8) 0.3150(2) 0.60665(13) 0.0540(8) Uani 1 1 d . . . . .
C9 C 0.6487(8) 0.4182(2) 0.60970(13) 0.0525(7) Uani 1 1 d . . . . .
C10 C 0.8083(7) 0.4853(2) 0.56416(14) 0.0526(7) Uani 1 1 d . . . . .
C11 C 0.8102(8) 0.4633(2) 0.49993(15) 0.0591(8) Uani 1 1 d . . . . .
H11 H 0.710693 0.403905 0.485465 0.071 Uiso 1 1 calc R . . . .
C12 C 0.9577(9) 0.5284(3) 0.45771(16) 0.0663(9) Uani 1 1 d . . . . .
H12 H 0.956949 0.512459 0.415179 0.080 Uiso 1 1 calc R . . . .
C13 C 1.1045(9) 0.6159(3) 0.47805(18) 0.0717(10) Uani 1 1 d . . . . .
H13 H 1.203903 0.659491 0.449488 0.086 Uiso 1 1 calc R . . . .
C14 C 1.1049(9) 0.6394(3) 0.54115(18) 0.0727(10) Uani 1 1 d . . . . .
H14 H 1.206161 0.698936 0.554951 0.087 Uiso 1 1 calc R . . . .
C15 C 0.9572(8) 0.5758(2) 0.58393(16) 0.0620(8) Uani 1 1 d . . . . .
H15 H 0.956668 0.593229 0.626245 0.074 Uiso 1 1 calc R . . . .

loop_
_atom_site_aniso_label
_atom_site_aniso_U_11
_atom_site_aniso_U_22
_atom_site_aniso_U_33
_atom_site_aniso_U_23
_atom_site_aniso_U_13
_atom_site_aniso_U_12
O1 0.0738(15) 0.0519(12) 0.0556(11) -0.0031(9) -0.0059(11) 0.0050(10)
O2 0.124(2) 0.0504(14) 0.0854(17) 0.0082(11) 0.0069(16) -0.0083(14)
N1 0.091(2) 0.0447(15) 0.0655(17) -0.0025(13) 0.0035(17) 0.0013(15)
C1 0.0590(18) 0.0646(18) 0.0503(15) 0.0024(14) -0.0109(15) 0.0074(16)
C2 0.075(2) 0.079(2) 0.0610(19) -0.0104(17) -0.0083(18) 0.0093(18)
C3 0.076(2) 0.113(3) 0.061(2) -0.013(2) -0.002(2) 0.012(2)
C4 0.077(3) 0.116(4) 0.065(2) 0.006(2) -0.001(2) -0.003(2)
C5 0.077(2) 0.086(2) 0.063(2) 0.0093(19) -0.009(2) -0.0071(19)
C6 0.061(2) 0.0644(19) 0.0513(16) 0.0047(14) -0.0130(16) 0.0003(15)
C7 0.070(2) 0.0489(17) 0.0615(18) 0.0073(14) -0.0116(17) -0.0001(15)
C8 0.0631(19) 0.0471(16) 0.0518(15) 0.0008(13) -0.0119(15) 0.0017(14)
C9 0.0573(18) 0.0491(15) 0.0512(15) -0.0020(12) -0.0118(14) 0.0064(14)
C10 0.0551(17) 0.0410(14) 0.0616(17) 0.0014(12) -0.0098(15) 0.0069(13)
C11 0.065(2) 0.0484(16) 0.0635(18) 0.0013(14) -0.0099(16) 0.0019(14)
C12 0.074(2) 0.0584(18) 0.0666(19) 0.0074(16) -0.0004(17) 0.0066(17)
C13 0.071(2) 0.056(2) 0.089(2) 0.0110(17) 0.011(2) 0.0050(17)
C14 0.071(2) 0.0479(17) 0.099(3) -0.0049(18) 0.002(2) -0.0030(16)
C15 0.066(2) 0.0503(16) 0.0696(18) -0.0037(14) -0.0041(16) 0.0012(15)

loop_
_atom_type_symbol
_atom_type_description
_atom_type_scat_dispersion_real
_atom_type_scat_dispersion_imag
_atom_type_scat_source
C C 0.0033 0.0016 'International Tables Vol C Tables 4.2.6.8 and 6.1.1.4'
H H 0.0000 0.0000 'International Tables Vol C Tables 4.2.6.8 and 6.1.1.4'
N N 0.0061 0.0033 'International Tables Vol C Tables 4.2.6.8 and 6.1.1.4'
O O 0.0106 0.0060 'International Tables Vol C Tables 4.2.6.8 and 6.1.1.4'

loop_
_geom_angle_atom_site_label_1
_geom_angle_atom_site_label_2
_geom_angle_atom_site_label_3
_geom_angle
_geom_angle_site_symmetry_1
_geom_angle_site_symmetry_3
_geom_angle_publ_flag
C1 O1 C9 120.6(2) . . ?
H1A N1 H1B 112(4) . . ?
C8 N1 H1A 105(2) . . ?
C8 N1 H1B 116(3) . . ?
O1 C1 C2 116.5(3) . . ?
O1 C1 C6 121.9(3) . . ?
C6 C1 C2 121.6(3) . . ?
C1 C2 H2 120.6 . . ?
C3 C2 C1 118.8(4) . . ?
C3 C2 H2 120.6 . . ?
C2 C3 H3 119.5 . . ?
C2 C3 C4 121.1(4) . . ?
C4 C3 H3 119.5 . . ?
C3 C4 H4 120.1 . . ?
C5 C4 C3 119.9(4) . . ?
C5 C4 H4 120.1 . . ?
C4 C5 H5 119.7 . . ?
C4 C5 C6 120.6(4) . . ?
C6 C5 H5 119.7 . . ?
C1 C6 C5 118.1(3) . . ?
C1 C6 C7 119.3(3) . . ?
C5 C6 C7 122.6(3) . . ?
O2 C7 C6 123.1(3) . . ?
O2 C7 C8 120.7(3) . . ?
C8 C7 C6 116.2(3) . . ?
N1 C8 C7 114.6(3) . . ?
C9 C8 N1 124.3(3) . . ?
C9 C8 C7 121.0(3) . . ?
O1 C9 C10 110.6(2) . . ?
C8 C9 O1 120.9(3) . . ?
C8 C9 C10 128.5(3) . . ?
C11 C10 C9 121.9(3) . . ?
C15 C10 C9 120.3(3) . . ?
C15 C10 C11 117.8(3) . . ?
C10 C11 H11 119.5 . . ?
C12 C11 C10 121.0(3) . . ?
C12 C11 H11 119.5 . . ?
C11 C12 H12 119.8 . . ?
C13 C12 C11 120.3(3) . . ?
C13 C12 H12 119.8 . . ?
C12 C13 H13 120.1 . . ?
C12 C13 C14 119.8(3) . . ?
C14 C13 H13 120.1 . . ?
C13 C14 H14 119.6 . . ?
C15 C14 C13 120.8(3) . . ?
C15 C14 H14 119.6 . . ?
C10 C15 H15 119.8 . . ?
C14 C15 C10 120.4(3) . . ?
C14 C15 H15 119.8 . . ?

loop_
_geom_bond_atom_site_label_1
_geom_bond_atom_site_label_2
_geom_bond_distance
_geom_bond_site_symmetry_2
_geom_bond_publ_flag
O1 C1 1.362(4) . ?
O1 C9 1.381(4) . ?
O2 C7 1.233(4) . ?
N1 H1A 0.90(4) . ?
N1 H1B 0.98(5) . ?
N1 C8 1.406(4) . ?
C1 C2 1.393(5) . ?
C1 C6 1.384(4) . ?
C2 H2 0.9300 . ?
C2 C3 1.366(6) . ?
C3 H3 0.9300 . ?
C3 C4 1.387(6) . ?
C4 H4 0.9300 . ?
C4 C5 1.373(6) . ?
C5 H5 0.9300 . ?
C5 C6 1.401(5) . ?
C6 C7 1.454(4) . ?
C7 C8 1.453(4) . ?
C8 C9 1.358(4) . ?
C9 C10 1.466(4) . ?
C10 C11 1.399(4) . ?
C10 C15 1.397(4) . ?
C11 H11 0.9300 . ?
C11 C12 1.380(5) . ?
C12 H12 0.9300 . ?
C12 C13 1.364(5) . ?
C13 H13 0.9300 . ?
C13 C14 1.380(5) . ?
C14 H14 0.9300 . ?
C14 C15 1.376(5) . ?
C15 H15 0.9300 . ?
